data_7231365
loop_
_publ_author_name
'Chemey, Alexander T.'
'Sperling, Joseph M.'
'Albrecht-Schmitt, Thomas E.'

_publ_section_title
;
 Expanding pentafluorouranates: hydrothermal synthesis and
 characterization of \b-NaUF5 and \b-NaUF5&#x00B7;H2O
;
_journal_issue 50
_journal_name_full 'RSC Advances'
_journal_page_first 28642
_journal_paper_doi 10.1039/C8RA05780J
_journal_volume 8
_journal_year 2018
_chemical_formula_moiety 'Na, UF5'
_chemical_formula_sum 'F5 Na U'
_chemical_formula_weight 1068.06
_chemical_name_common
;
beta-sodium uranium(IV) pentafluoride
;
_chemical_name_systematic
;
beta-sodium pentafluorouranate
;
_space_group_crystal_system trigonal
_space_group_IT_number 165
_space_group_name_Hall '-P 3 2"c'
_space_group_name_H-M_alt 'P -3 c 1'
_symmetry_space_group_name_Hall '-P 3 2"c'
_symmetry_space_group_name_H-M 'P -3 c 1'
_audit_creation_method SHELXL-2014
_audit_update_record
;
2018-07-05 deposited with the CCDC.
2018-08-07 downloaded from the CCDC.
;
_cell_angle_alpha 90
_cell_angle_beta 90
_cell_angle_gamma 120
_cell_formula_units_Z 4
_cell_length_a 10.0029(12)
_cell_length_b 10.0029(12)
_cell_length_c 13.0457(16)
_cell_measurement_reflns_used 883
_cell_measurement_temperature 120(2)
_cell_measurement_theta_max 27.841
_cell_measurement_theta_min 2.351
_cell_volume 1130.4(2)
_computing_cell_refinement 'SAINT (Bruker, 2015)'
_computing_data_collection 'APEX3 (Bruker, 2015)'
_computing_data_reduction 'SAINT (Bruker, 2015)'
_computing_molecular_graphics
;
<i>SHELXP2014</i> (Sheldrick, 2015) and
<i>VESTA</i> (Momma and Izumi, 2011)
;
_computing_publication_material 'publCIF (Westrip, 2010)'
_computing_structure_refinement 'SHELXL-2014 (Sheldrick, 2015)'
_computing_structure_solution 'SHELXS-2014 (Sheldrick, 2015)'
_diffrn_ambient_temperature 120(2)
_diffrn_measured_fraction_theta_full 1.000
_diffrn_measured_fraction_theta_max 1.000
_diffrn_measurement_device_type 'Bruker D8 Quest'
_diffrn_measurement_method '0.5\% wide /w exposures'
_diffrn_radiation_type MoK\a
_diffrn_radiation_wavelength 0.71073
_diffrn_reflns_av_R_equivalents 0.0381
_diffrn_reflns_av_unetI/netI 0.0130
_diffrn_reflns_Laue_measured_fraction_full 1.000
_diffrn_reflns_Laue_measured_fraction_max 1.000
_diffrn_reflns_limit_h_max 13
_diffrn_reflns_limit_h_min -13
_diffrn_reflns_limit_k_max 13
_diffrn_reflns_limit_k_min -13
_diffrn_reflns_limit_l_max 17
_diffrn_reflns_limit_l_min -17
_diffrn_reflns_number 16447
_diffrn_reflns_point_group_measured_fraction_full 1.000
_diffrn_reflns_point_group_measured_fraction_max 1.000
_diffrn_reflns_theta_full 25.242
_diffrn_reflns_theta_max 27.841
_diffrn_reflns_theta_min 2.351
_diffrn_source 'I\ms microfocused'
_exptl_absorpt_coefficient_mu 43.176
_exptl_absorpt_correction_T_max 0.7468
_exptl_absorpt_correction_T_min 0.4580
_exptl_absorpt_correction_type multi-scan
_exptl_absorpt_process_details 'SADABS (Bruker, 2015)'
_exptl_crystal_colour 'emerald green'
_exptl_crystal_density_diffrn 6.276
_exptl_crystal_description 'blocky green hexagon'
_exptl_crystal_F_000 1776
_exptl_crystal_recrystallization_method 'Hydrothermal synthesis'
_exptl_crystal_size_max 0.070
_exptl_crystal_size_mid 0.070
_exptl_crystal_size_min 0.050
_refine_diff_density_max 1.139
_refine_diff_density_min -1.740
_refine_diff_density_rms 0.254
_refine_ls_extinction_coef 0.00063(4)
_refine_ls_extinction_expression Fc^*^=kFc[1+0.001xFc^2^\l^3^/sin(2\q)]^-1/4^
_refine_ls_extinction_method SHELXL
_refine_ls_goodness_of_fit_ref 1.353
_refine_ls_hydrogen_treatment undef
_refine_ls_matrix_type full
_refine_ls_number_parameters 72
_refine_ls_number_reflns 910
_refine_ls_number_restraints 0
_refine_ls_restrained_S_all 1.353
_refine_ls_R_factor_all 0.0215
_refine_ls_R_factor_gt 0.0200
_refine_ls_shift/su_max 0.000
_refine_ls_shift/su_mean 0.000
_refine_ls_structure_factor_coef Fsqd
_refine_ls_weighting_details 'w=1/[\s^2^(Fo^2^)+(0.0023P)^2^+17.4221P] where P=(Fo^2^+2Fc^2^)/3'
_refine_ls_weighting_scheme calc
_refine_ls_wR_factor_gt 0.0378
_refine_ls_wR_factor_ref 0.0382
_reflns_Friedel_coverage 0.000
_reflns_number_gt 883
_reflns_number_total 910
_reflns_threshold_expression 'I > 2\s(I)'
_cod_data_source_file c8ra05780j2.cif
_cod_data_source_block acif
_cod_original_cell_volume 1130.4(3)
_cod_database_code 7231365
_shelx_space_group_comment
;
The symmetry employed for this shelxl refinement is uniquely defined
by the following loop, which should always be used as a source of
symmetry information in preference to the above space-group names.
They are only intended as comments.
;
_shelx_estimated_absorpt_t_min 0.152
_shelx_estimated_absorpt_t_max 0.221
_shelxl_version_number 2014-3

loop_
_space_group_symop_operation_xyz
'x, y, z'
'-y, x-y, z'
'-x+y, -x, z'
'y, x, -z+1/2'
'x-y, -y, -z+1/2'
'-x, -x+y, -z+1/2'
'-x, -y, -z'
'y, -x+y, -z'
'x-y, x, -z'
'-y, -x, z-1/2'
'-x+y, y, z-1/2'
'x, x-y, z-1/2'

loop_
_atom_site_label
_atom_site_type_symbol
_atom_site_fract_x
_atom_site_fract_y
_atom_site_fract_z
_atom_site_U_iso_or_equiv
_atom_site_adp_type
_atom_site_occupancy
_atom_site_site_symmetry_order
_atom_site_calc_flag
_atom_site_refinement_flags_posn
_atom_site_refinement_flags_adp
_atom_site_refinement_flags_occupancy
U1 U 0.07583(2) 0.39943(2) 0.89893(2) 0.00251(9) Uani 1 1 d . . .
Na1 Na -0.3333 0.3333 0.8421(3) 0.0086(9) Uani 1 3 d S T P
Na2 Na 0.0000 0.0000 0.7500 0.0246(17) Uani 1 6 d S T P
Na3 Na 0.0000 0.0000 1.0000 0.045(3) Uani 1 6 d S T P
Na4 Na 0.3289(15) 0.2861(14) 0.7907(10) 0.041(3) Uani 0.3333 1 d . . P
F1 F -0.4140(4) 0.1165(4) 0.9466(3) 0.0070(7) Uani 1 1 d . . .
F2 F -0.1224(4) 0.1896(4) 0.9777(3) 0.0088(7) Uani 1 1 d . . .
F3 F -0.1318(4) 0.3091(5) 0.7833(3) 0.0106(8) Uani 1 1 d . . .
F4 F 0.0895(5) 0.2007(5) 0.8406(3) 0.0184(9) Uani 1 1 d . . .
F5 F 0.3417(4) 0.5116(4) 0.8631(3) 0.0109(8) Uani 1 1 d . . .

loop_
_atom_site_aniso_label
_atom_site_aniso_U_11
_atom_site_aniso_U_22
_atom_site_aniso_U_33
_atom_site_aniso_U_23
_atom_site_aniso_U_13
_atom_site_aniso_U_12
U1 0.00250(12) 0.00270(12) 0.00201(12) -0.00013(7) -0.00019(7) 0.00107(9)
Na1 0.0081(13) 0.0081(13) 0.010(2) 0.000 0.000 0.0041(7)
Na2 0.024(3) 0.024(3) 0.026(4) 0.000 0.000 0.0118(13)
Na3 0.024(3) 0.024(3) 0.088(8) 0.000 0.000 0.0118(15)
Na4 0.038(7) 0.036(6) 0.063(8) -0.015(6) -0.001(6) 0.028(6)
F1 0.0057(17) 0.0055(17) 0.0084(16) 0.0018(13) -0.0012(14) 0.0017(15)
F2 0.0081(17) 0.0058(17) 0.0119(17) 0.0020(14) 0.0012(14) 0.0031(15)
F3 0.0076(18) 0.021(2) 0.0038(17) -0.0005(15) -0.0006(14) 0.0073(16)
F4 0.026(2) 0.015(2) 0.017(2) -0.0040(17) -0.0078(18) 0.0125(19)
F5 0.0041(17) 0.0105(19) 0.0147(18) 0.0040(15) -0.0009(14) 0.0012(15)

loop_
_atom_type_symbol
_atom_type_description
_atom_type_scat_dispersion_real
_atom_type_scat_dispersion_imag
_atom_type_scat_source
F F 0.0171 0.0103 'International Tables Vol C Tables 4.2.6.8 and 6.1.1.4'
Na Na 0.0362 0.0249 'International Tables Vol C Tables 4.2.6.8 and 6.1.1.4'
U U -9.6767 9.6646 'International Tables Vol C Tables 4.2.6.8 and 6.1.1.4'

loop_
_geom_angle_atom_site_label_1
_geom_angle_atom_site_label_2
_geom_angle_atom_site_label_3
_geom_angle
_geom_angle_site_symmetry_1
_geom_angle_site_symmetry_3
F4 U1 F2 75.09(15) . .
F4 U1 F5 140.11(15) . 3_565
F2 U1 F5 142.87(13) . 3_565
F4 U1 F1 137.54(13) . 8_557
F2 U1 F1 87.43(13) . 8_557
F5 U1 F1 71.71(13) 3_565 8_557
F4 U1 F3 82.68(15) . .
F2 U1 F3 75.03(13) . .
F5 U1 F3 95.01(14) 3_565 .
F1 U1 F3 130.12(13) 8_557 .
F4 U1 F5 78.23(16) . .
F2 U1 F5 141.18(13) . .
F5 U1 F5 72.39(19) 3_565 .
F1 U1 F5 93.76(13) 8_557 .
F3 U1 F5 128.66(13) . .
F4 U1 F2 69.09(14) . 8_557
F2 U1 F2 73.30(14) . 8_557
F5 U1 F2 123.12(14) 3_565 8_557
F1 U1 F2 68.88(12) 8_557 8_557
F3 U1 F2 141.86(14) . 8_557
F5 U1 F2 71.09(13) . 8_557
F4 U1 F3 72.67(14) . 6_556
F2 U1 F3 128.02(13) . 6_556
F5 U1 F3 71.46(13) 3_565 6_556
F1 U1 F3 142.28(13) 8_557 6_556
F3 U1 F3 61.42(16) . 6_556
F5 U1 F3 67.45(13) . 6_556
F2 U1 F3 127.86(13) 8_557 6_556
F4 U1 F1 139.92(15) . 2_565
F2 U1 F1 72.68(13) . 2_565
F5 U1 F1 70.59(13) 3_565 2_565
F1 U1 F1 63.72(14) 8_557 2_565
F3 U1 F1 66.51(12) . 2_565
F5 U1 F1 141.15(13) . 2_565
F2 U1 F1 121.72(12) 8_557 2_565
F3 U1 F1 110.40(12) 6_556 2_565
F4 U1 Na4 42.7(2) . 4_556
F2 U1 Na4 117.4(2) . 4_556
F5 U1 Na4 97.6(2) 3_565 4_556
F1 U1 Na4 139.8(2) 8_557 4_556
F3 U1 Na4 88.5(2) . 4_556
F5 U1 Na4 46.8(2) . 4_556
F2 U1 Na4 87.6(2) 8_557 4_556
F3 U1 Na4 40.6(2) 6_556 4_556
F1 U1 Na4 150.5(2) 2_565 4_556
F4 U1 Na4 36.3(2) . .
F2 U1 Na4 108.4(2) . .
F5 U1 Na4 108.7(2) 3_565 .
F1 U1 Na4 125.0(2) 8_557 .
F3 U1 Na4 104.8(2) . .
F5 U1 Na4 42.1(2) . .
F2 U1 Na4 66.6(2) 8_557 .
F3 U1 Na4 61.6(2) 6_556 .
F1 U1 Na4 171.0(2) 2_565 .
Na4 U1 Na4 21.0(4) 4_556 .
F4 U1 Na4 135.4(2) . 3_565
F2 U1 Na4 113.1(2) . 3_565
F5 U1 Na4 38.0(2) 3_565 3_565
F1 U1 Na4 87.0(2) 8_557 3_565
F3 U1 Na4 59.8(2) . 3_565
F5 U1 Na4 105.7(2) . 3_565
F2 U1 Na4 155.1(2) 8_557 3_565
F3 U1 Na4 68.7(2) 6_556 3_565
F1 U1 Na4 45.9(2) 2_565 3_565
Na4 U1 Na4 108.47(13) 4_556 3_565
Na4 U1 Na4 128.2(4) . 3_565
F3 Na1 F3 109.29(14) . 3_455
F3 Na1 F3 109.29(14) . 2_565
F3 Na1 F3 109.29(14) 3_455 2_565
F3 Na1 F1 69.27(13) . 2_565
F3 Na1 F1 158.69(19) 3_455 2_565
F3 Na1 F1 90.62(14) 2_565 2_565
F3 Na1 F1 90.62(14) . .
F3 Na1 F1 69.27(13) 3_455 .
F3 Na1 F1 158.68(19) 2_565 .
F1 Na1 F1 89.41(17) 2_565 .
F3 Na1 F1 158.69(19) . 3_455
F3 Na1 F1 90.62(14) 3_455 3_455
F3 Na1 F1 69.27(13) 2_565 3_455
F1 Na1 F1 89.41(17) 2_565 3_455
F1 Na1 F1 89.41(17) . 3_455
F3 Na1 Na4 45.7(2) . 2
F3 Na1 Na4 70.2(2) 3_455 2
F3 Na1 Na4 145.9(3) 2_565 2
F1 Na1 Na4 97.7(3) 2_565 2
F1 Na1 Na4 55.0(2) . 2
F1 Na1 Na4 143.3(2) 3_455 2
F3 Na1 Na4 70.2(2) . 3_565
F3 Na1 Na4 145.9(3) 3_455 3_565
F3 Na1 Na4 45.7(2) 2_565 3_565
F1 Na1 Na4 55.0(2) 2_565 3_565
F1 Na1 Na4 143.3(2) . 3_565
F1 Na1 Na4 97.7(3) 3_455 3_565
Na4 Na1 Na4 115.83(17) 2 3_565
F3 Na1 Na4 145.9(3) . 1_455
F3 Na1 Na4 45.7(2) 3_455 1_455
F3 Na1 Na4 70.2(2) 2_565 1_455
F1 Na1 Na4 143.3(2) 2_565 1_455
F1 Na1 Na4 97.7(3) . 1_455
F1 Na1 Na4 55.0(2) 3_455 1_455
Na4 Na1 Na4 115.83(17) 2 1_455
Na4 Na1 Na4 115.83(17) 3_565 1_455
F3 Na1 U1 108.36(10) . 3_455
F3 Na1 U1 33.74(10) 3_455 3_455
F3 Na1 U1 135.20(11) 2_565 3_455
F1 Na1 U1 125.26(15) 2_565 3_455
F1 Na1 U1 36.52(9) . 3_455
F1 Na1 U1 83.79(10) 3_455 3_455
Na4 Na1 U1 62.7(2) 2 3_455
Na4 Na1 U1 178.5(3) 3_565 3_455
Na4 Na1 U1 65.0(2) 1_455 3_455
F3 Na1 U1 33.74(10) . .
F3 Na1 U1 135.20(11) 3_455 .
F3 Na1 U1 108.36(10) 2_565 .
F1 Na1 U1 36.52(9) 2_565 .
F1 Na1 U1 83.79(10) . .
F1 Na1 U1 125.26(15) 3_455 .
Na4 Na1 U1 65.0(2) 2 .
Na4 Na1 U1 62.7(2) 3_565 .
Na4 Na1 U1 178.5(3) 1_455 .
U1 Na1 U1 116.43(4) 3_455 .
F3 Na1 U1 135.20(11) . 2_565
F3 Na1 U1 108.36(10) 3_455 2_565
F3 Na1 U1 33.74(10) 2_565 2_565
F1 Na1 U1 83.79(10) 2_565 2_565
F1 Na1 U1 125.26(15) . 2_565
F1 Na1 U1 36.51(9) 3_455 2_565
Na4 Na1 U1 178.5(3) 2 2_565
Na4 Na1 U1 65.0(2) 3_565 2_565
Na4 Na1 U1 62.7(2) 1_455 2_565
U1 Na1 U1 116.43(4) 3_455 2_565
U1 Na1 U1 116.43(4) . 2_565
F4 Na2 F4 174.1(2) . 5_556
F4 Na2 F4 91.55(16) . 3
F4 Na2 F4 92.8(2) 5_556 3
F4 Na2 F4 84.4(2) . 6_556
F4 Na2 F4 91.55(16) 5_556 6_556
F4 Na2 F4 174.1(3) 3 6_556
F4 Na2 F4 91.55(16) . 2
F4 Na2 F4 84.4(2) 5_556 2
F4 Na2 F4 91.55(16) 3 2
F4 Na2 F4 92.8(3) 6_556 2
F4 Na2 F4 92.8(3) . 4_556
F4 Na2 F4 91.55(16) 5_556 4_556
F4 Na2 F4 84.4(2) 3 4_556
F4 Na2 F4 91.55(16) 6_556 4_556
F4 Na2 F4 174.1(2) 2 4_556
F4 Na2 Na4 50.7(3) . 4_556
F4 Na2 Na4 132.3(3) 5_556 4_556
F4 Na2 Na4 98.1(3) 3 4_556
F4 Na2 Na4 76.0(3) 6_556 4_556
F4 Na2 Na4 140.9(2) 2 4_556
F4 Na2 Na4 44.3(2) 4_556 4_556
F4 Na2 Na4 98.1(3) . 6_556
F4 Na2 Na4 76.0(3) 5_556 6_556
F4 Na2 Na4 140.9(2) 3 6_556
F4 Na2 Na4 44.3(2) 6_556 6_556
F4 Na2 Na4 50.7(3) 2 6_556
F4 Na2 Na4 132.3(3) 4_556 6_556
Na4 Na2 Na4 117.21(14) 4_556 6_556
F4 Na2 Na4 140.9(2) . 5_556
F4 Na2 Na4 44.3(2) 5_556 5_556
F4 Na2 Na4 50.7(3) 3 5_556
F4 Na2 Na4 132.3(3) 6_556 5_556
F4 Na2 Na4 98.1(3) 2 5_556
F4 Na2 Na4 76.0(3) 4_556 5_556
Na4 Na2 Na4 117.21(14) 4_556 5_556
Na4 Na2 Na4 117.21(14) 6_556 5_556
F4 Na2 Na4 132.3(3) . 3
F4 Na2 Na4 50.7(3) 5_556 3
F4 Na2 Na4 44.3(2) 3 3
F4 Na2 Na4 140.9(2) 6_556 3
F4 Na2 Na4 76.0(3) 2 3
F4 Na2 Na4 98.1(3) 4_556 3
Na4 Na2 Na4 134.4(4) 4_556 3
Na4 Na2 Na4 107.5(4) 6_556 3
Na4 Na2 Na4 23.7(5) 5_556 3
F4 Na2 Na4 76.0(3) . 2
F4 Na2 Na4 98.1(3) 5_556 2
F4 Na2 Na4 132.3(3) 3 2
F4 Na2 Na4 50.7(3) 6_556 2
F4 Na2 Na4 44.3(2) 2 2
F4 Na2 Na4 140.9(2) 4_556 2
Na4 Na2 Na4 107.5(4) 4_556 2
Na4 Na2 Na4 23.7(5) 6_556 2
Na4 Na2 Na4 134.4(4) 5_556 2
Na4 Na2 Na4 117.21(14) 3 2
F4 Na2 Na4 44.3(2) . .
F4 Na2 Na4 140.9(2) 5_556 .
F4 Na2 Na4 76.0(3) 3 .
F4 Na2 Na4 98.1(3) 6_556 .
F4 Na2 Na4 132.3(3) 2 .
F4 Na2 Na4 50.7(3) 4_556 .
Na4 Na2 Na4 23.7(5) 4_556 .
Na4 Na2 Na4 134.4(4) 6_556 .
Na4 Na2 Na4 107.5(4) 5_556 .
Na4 Na2 Na4 117.21(14) 3 .
Na4 Na2 Na4 117.21(14) 2 .
F4 Na3 F4 180.0 8_557 2
F4 Na3 F4 67.58(14) 8_557 9_557
F4 Na3 F4 112.42(14) 2 9_557
F4 Na3 F4 112.42(14) 8_557 3
F4 Na3 F4 67.58(14) 2 3
F4 Na3 F4 180.0 9_557 3
F4 Na3 F4 67.58(14) 8_557 7_557
F4 Na3 F4 112.42(14) 2 7_557
F4 Na3 F4 67.58(14) 9_557 7_557
F4 Na3 F4 112.42(14) 3 7_557
F4 Na3 F4 112.42(14) 8_557 .
F4 Na3 F4 67.58(14) 2 .
F4 Na3 F4 112.42(14) 9_557 .
F4 Na3 F4 67.58(14) 3 .
F4 Na3 F4 180.00(11) 7_557 .
F4 Na3 F2 72.96(12) 8_557 7_557
F4 Na3 F2 107.04(12) 2 7_557
F4 Na3 F2 123.10(11) 9_557 7_557
F4 Na3 F2 56.90(11) 3 7_557
F4 Na3 F2 60.17(12) 7_557 7_557
F4 Na3 F2 119.82(12) . 7_557
F4 Na3 F2 107.04(12) 8_557 .
F4 Na3 F2 72.96(12) 2 .
F4 Na3 F2 56.90(11) 9_557 .
F4 Na3 F2 123.10(11) 3 .
F4 Na3 F2 119.82(12) 7_557 .
F4 Na3 F2 60.18(12) . .
F2 Na3 F2 180.0 7_557 .
F4 Na3 F2 60.18(12) 8_557 8_557
F4 Na3 F2 119.82(12) 2 8_557
F4 Na3 F2 72.95(12) 9_557 8_557
F4 Na3 F2 107.05(12) 3 8_557
F4 Na3 F2 123.10(11) 7_557 8_557
F4 Na3 F2 56.90(11) . 8_557
F2 Na3 F2 118.89(3) 7_557 8_557
F2 Na3 F2 61.11(3) . 8_557
F4 Na3 F2 119.82(12) 8_557 2
F4 Na3 F2 60.18(12) 2 2
F4 Na3 F2 107.05(12) 9_557 2
F4 Na3 F2 72.95(12) 3 2
F4 Na3 F2 56.90(11) 7_557 2
F4 Na3 F2 123.10(11) . 2
F2 Na3 F2 61.11(3) 7_557 2
F2 Na3 F2 118.89(3) . 2
F2 Na3 F2 180.0 8_557 2
F4 Na3 F2 123.10(11) 8_557 9_557
F4 Na3 F2 56.90(11) 2 9_557
F4 Na3 F2 60.17(12) 9_557 9_557
F4 Na3 F2 119.83(12) 3 9_557
F4 Na3 F2 72.96(12) 7_557 9_557
F4 Na3 F2 107.04(12) . 9_557
F2 Na3 F2 118.89(3) 7_557 9_557
F2 Na3 F2 61.11(3) . 9_557
F2 Na3 F2 118.88(3) 8_557 9_557
F2 Na3 F2 61.12(3) 2 9_557
F4 Na3 F2 56.90(11) 8_557 3
F4 Na3 F2 123.10(11) 2 3
F4 Na3 F2 119.83(12) 9_557 3
F4 Na3 F2 60.17(12) 3 3
F4 Na3 F2 107.04(12) 7_557 3
F4 Na3 F2 72.96(12) . 3
F2 Na3 F2 61.11(3) 7_557 3
F2 Na3 F2 118.89(3) . 3
F2 Na3 F2 61.12(3) 8_557 3
F2 Na3 F2 118.88(3) 2 3
F2 Na3 F2 180.0 9_557 3
Na4 Na4 F4 84.1(7) 4_556 .
Na4 Na4 F3 122.4(12) 4_556 3
F4 Na4 F3 123.2(6) . 3
Na4 Na4 F5 83.3(9) 4_556 .
F4 Na4 F5 77.5(4) . .
F3 Na4 F5 146.0(6) 3 .
Na4 Na4 F4 64.0(7) 4_556 4_556
F4 Na4 F4 82.1(5) . 4_556
F3 Na4 F4 70.6(3) 3 4_556
F5 Na4 F4 143.1(6) . 4_556
Na4 Na4 F5 66.8(9) 4_556 4_556
F4 Na4 F5 146.1(6) . 4_556
F3 Na4 F5 65.5(3) 3 4_556
F5 Na4 F5 114.0(5) . 4_556
F4 Na4 F5 69.9(4) 4_556 4_556
Na4 Na4 F1 139.0(5) 4_556 3
F4 Na4 F1 111.8(5) . 3
F3 Na4 F1 81.4(4) 3 3
F5 Na4 F1 65.1(3) . 3
F4 Na4 F1 151.8(5) 4_556 3
F5 Na4 F1 101.7(4) 4_556 3
Na4 Na4 F2 160.4(5) 4_556 3
F4 Na4 F2 77.7(4) . 3
F3 Na4 F2 64.5(3) 3 3
F5 Na4 F2 99.3(5) . 3
F4 Na4 F2 106.1(4) 4_556 3
F5 Na4 F2 127.7(4) 4_556 3
F1 Na4 F2 56.7(3) 3 3
Na4 Na4 Na2 78.1(2) 4_556 .
F4 Na4 Na2 41.9(2) . .
F3 Na4 Na2 91.2(4) 3 .
F5 Na4 Na2 117.7(4) . .
F4 Na4 Na2 42.0(2) 4_556 .
F5 Na4 Na2 111.8(4) 4_556 .
F1 Na4 Na2 138.9(5) 3 .
F2 Na4 Na2 83.6(3) 3 .
Na4 Na4 Na1 127.9(8) 4_556 1_655
F4 Na4 Na1 148.0(6) . 1_655
F3 Na4 Na1 44.7(2) 3 1_655
F5 Na4 Na1 102.7(4) . 1_655
F4 Na4 Na1 110.7(4) 4_556 1_655
F5 Na4 Na1 63.6(3) 4_556 1_655
F1 Na4 Na1 45.2(2) 3 1_655
F2 Na4 Na1 70.7(3) 3 1_655
Na2 Na4 Na1 135.1(4) . 1_655
Na4 Na4 U1 79.6(10) 4_556 4_556
F4 Na4 U1 118.5(5) . 4_556
F3 Na4 U1 43.0(2) 3 4_556
F5 Na4 U1 154.8(5) . 4_556
F4 Na4 U1 37.72(19) 4_556 4_556
F5 Na4 U1 41.79(19) 4_556 4_556
F1 Na4 U1 119.0(4) 3 4_556
F2 Na4 U1 103.0(3) 3 4_556
Na2 Na4 U1 76.7(3) . 4_556
Na1 Na4 U1 74.2(2) 1_655 4_556
Na4 Na4 U1 79.3(9) 4_556 .
F4 Na4 U1 36.3(2) . .
F3 Na4 U1 152.8(6) 3 .
F5 Na4 U1 41.4(2) . .
F4 Na4 U1 111.5(4) 4_556 .
F5 Na4 U1 141.6(5) 4_556 .
F1 Na4 U1 91.8(3) 3 .
F2 Na4 U1 89.8(3) 3 .
Na2 Na4 U1 76.6(3) . .
Na1 Na4 U1 136.9(4) 1_655 .
U1 Na4 U1 148.8(4) 4_556 .
U1 F1 Na1 133.12(17) 9_557 .
U1 F1 U1 116.28(14) 9_557 3_455
Na1 F1 U1 108.65(14) . 3_455
U1 F1 Na4 109.1(3) 9_557 2
Na1 F1 Na4 79.8(3) . 2
U1 F1 Na4 93.6(3) 3_455 2
U1 F2 U1 151.86(18) . 9_557
U1 F2 Na3 101.58(13) . .
U1 F2 Na3 99.29(12) 9_557 .
U1 F2 Na4 95.6(3) . 2
U1 F2 Na4 101.5(3) 9_557 2
Na3 F2 Na4 94.2(3) . 2
Na1 F3 Na4 89.5(3) . 2
Na1 F3 U1 113.65(18) . .
Na4 F3 U1 111.6(4) 2 .
Na1 F3 U1 120.80(19) . 6_556
Na4 F3 U1 96.3(4) 2 6_556
U1 F3 U1 118.16(15) . 6_556
Na2 F4 U1 150.3(2) . .
Na2 F4 Na4 93.8(3) . .
U1 F4 Na4 107.4(3) . .
Na2 F4 Na4 87.3(3) . 4_556
U1 F4 Na4 99.6(3) . 4_556
Na4 F4 Na4 31.9(6) . 4_556
Na2 F4 Na3 84.21(14) . .
U1 F4 Na3 104.92(15) . .
Na4 F4 Na3 114.0(4) . .
Na4 F4 Na3 144.1(3) 4_556 .
U1 F5 U1 153.01(19) 2_665 .
U1 F5 Na4 105.4(3) 2_665 .
U1 F5 Na4 96.5(3) . .
U1 F5 Na4 115.4(3) 2_665 4_556
U1 F5 Na4 91.4(3) . 4_556
Na4 F5 Na4 29.9(6) . 4_556

loop_
_geom_bond_atom_site_label_1
_geom_bond_atom_site_label_2
_geom_bond_distance
_geom_bond_site_symmetry_2
U1 F4 2.196(4) .
U1 F2 2.287(4) .
U1 F5 2.318(4) 3_565
U1 F1 2.326(3) 8_557
U1 F3 2.351(4) .
U1 F5 2.359(4) .
U1 F2 2.376(4) 8_557
U1 F3 2.430(4) 6_556
U1 F1 2.435(4) 2_565
U1 Na4 3.539(12) 4_556
U1 Na4 3.543(11) .
U1 Na4 3.743(12) 3_565
Na1 F3 2.281(4) .
Na1 F3 2.281(4) 3_455
Na1 F3 2.281(4) 2_565
Na1 F1 2.337(4) 2_565
Na1 F1 2.337(4) .
Na1 F1 2.338(4) 3_455
Na1 Na4 3.240(12) 2
Na1 Na4 3.240(12) 3_565
Na1 Na4 3.240(12) 1_455
Na1 U1 3.8771(10) 3_455
Na1 U1 3.8771(10) 2_565
Na2 F4 2.105(4) .
Na2 F4 2.105(4) 5_556
Na2 F4 2.105(4) 3
Na2 F4 2.105(4) 6_556
Na2 F4 2.105(4) 2
Na2 F4 2.105(4) 4_556
Na2 Na4 3.143(13) 4_556
Na2 Na4 3.143(13) 6_556
Na2 Na4 3.143(13) 5_556
Na2 Na4 3.143(13) 3
Na2 Na4 3.143(13) 2
Na2 Na4 3.143(13) .
Na3 F4 2.713(4) 8_557
Na3 F4 2.713(4) 2
Na3 F4 2.713(4) 9_557
Na3 F4 2.713(4) 3
Na3 F4 2.713(4) 7_557
Na3 F4 2.713(4) .
Na3 F2 2.739(4) 7_557
Na3 F2 2.739(4) .
Na3 F2 2.739(4) 8_557
Na3 F2 2.739(4) 2
Na3 F2 2.739(4) 9_557
Na3 F2 2.739(4) 3
Na4 Na4 1.29(3) 4_556
Na4 F4 2.200(13) .
Na4 F3 2.319(12) 3
Na4 F5 2.389(12) .
Na4 F4 2.434(13) 4_556
Na4 F5 2.580(14) 4_556
Na4 F1 2.695(13) 3
Na4 F2 2.896(14) 3
Na4 Na1 3.240(12) 1_655
Na4 U1 3.539(12) 4_556
F1 U1 2.326(3) 9_557
F1 U1 2.435(4) 3_455
F1 Na4 2.695(13) 2
F2 U1 2.376(4) 9_557
F2 Na4 2.896(14) 2
F3 Na4 2.319(12) 2
F3 U1 2.430(4) 6_556
F4 Na4 2.434(13) 4_556
F5 U1 2.318(4) 2_665
F5 Na4 2.580(14) 4_556
